data_1568560
loop_
_publ_author_name
'Colaiezzi, Roberta'
'Saviozzi, Chiara'
'di Nicola, Nicola'
'Zacchini, Stefano'
'Pampaloni, Guido'
'Crucianelli, Marcello'
'Marchetti, Fabio'
'Di Giuseppe, Andrea'
'Biancalana, Lorenzo'

_publ_section_title
;
 Ruthenium(ii) arene complexes bearing simple dioxime ligands: effective
 catalysts for the one-pot transfer hydrogenation/N-methylation of
 nitroarenes with methanol
;
_journal_issue 7
_journal_name_full 'Catalysis Science &amp; Technology'
_journal_page_first 2160
_journal_page_last 2183
_journal_paper_doi 10.1039/D3CY00218G
_journal_volume 13
_journal_year 2023
_chemical_formula_sum 'C16 H24 I N3 O5 Ru'
_chemical_formula_weight 566.35
_space_group_crystal_system orthorhombic
_space_group_IT_number 61
_space_group_name_Hall '-P 2ac 2ab'
_space_group_name_H-M_alt 'P b c a'
_atom_sites_solution_hydrogens geom
_audit_creation_method SHELXL-2014/7
_audit_update_record
;
2023-02-10 deposited with the CCDC.	2023-03-03 downloaded from the CCDC.
;
_cell_angle_alpha 90
_cell_angle_beta 90
_cell_angle_gamma 90
_cell_formula_units_Z 8
_cell_length_a 14.031(6)
_cell_length_b 14.473(6)
_cell_length_c 19.564(7)
_cell_measurement_reflns_used 9327
_cell_measurement_temperature 100(2)
_cell_measurement_theta_max 34.3575
_cell_measurement_theta_min 2.2775
_cell_volume 3973(3)
_computing_cell_refinement 'APEX3 (Bruker AXS, 2015)'
_computing_data_collection 'APEX3 (Bruker AXS, 2015)'
_computing_data_reduction 'SAINT (Bruker AXS, 2015)'
_computing_molecular_graphics 'ORTEPIII (Johnson, 1996)'
_computing_publication_material 'XCIF 2014/2 (Bruker AXS, 2014)'
_computing_structure_refinement 'SHELXL-2014/7 (Sheldrick, 2014)'
_computing_structure_solution 'SHELXT (Sheldrick, 2015)'
_diffrn_ambient_temperature 100(2)
_diffrn_measured_fraction_theta_full 0.999
_diffrn_measured_fraction_theta_max 0.992
_diffrn_measurement_device_type 'PHOTONII area detector'
_diffrn_measurement_method 'phi and omega scans'
_diffrn_radiation_type MoK\a
_diffrn_radiation_wavelength 0.71073
_diffrn_reflns_av_R_equivalents 0.0402
_diffrn_reflns_av_unetI/netI 0.0183
_diffrn_reflns_Laue_measured_fraction_full 0.999
_diffrn_reflns_Laue_measured_fraction_max 0.992
_diffrn_reflns_limit_h_max 17
_diffrn_reflns_limit_h_min -17
_diffrn_reflns_limit_k_max 18
_diffrn_reflns_limit_k_min -18
_diffrn_reflns_limit_l_max 24
_diffrn_reflns_limit_l_min -24
_diffrn_reflns_number 55908
_diffrn_reflns_point_group_measured_fraction_full 0.999
_diffrn_reflns_point_group_measured_fraction_max 0.992
_diffrn_reflns_theta_full 25.242
_diffrn_reflns_theta_max 26.999
_diffrn_reflns_theta_min 2.082
_diffrn_source 'fine-focus sealed tube'
_exptl_absorpt_coefficient_mu 2.374
_exptl_absorpt_correction_T_max 0.2711
_exptl_absorpt_correction_T_min 0.1690
_exptl_absorpt_correction_type empirical
_exptl_absorpt_process_details
; 
 Data were corrected for Lorentz polarization and absorption
 effects (empirical absorption correction SADABS).
 R(int) =  0.1867 (selected reflections only, before parameter refinement)
 R(int) =  0.0613 (selected reflections only, after parameter refinement)
;
_exptl_crystal_colour orange
_exptl_crystal_density_diffrn 1.894
_exptl_crystal_description plate
_exptl_crystal_F_000 2224
_exptl_crystal_size_max 0.180
_exptl_crystal_size_mid 0.140
_exptl_crystal_size_min 0.100
_refine_diff_density_max 0.876
_refine_diff_density_min -0.858
_refine_diff_density_rms 0.104
_refine_ls_extinction_method none
_refine_ls_goodness_of_fit_ref 1.323
_refine_ls_hydrogen_treatment constr
_refine_ls_matrix_type full
_refine_ls_number_parameters 240
_refine_ls_number_reflns 4294
_refine_ls_number_restraints 0
_refine_ls_restrained_S_all 1.323
_refine_ls_R_factor_all 0.0366
_refine_ls_R_factor_gt 0.0339
_refine_ls_shift/su_max 0.001
_refine_ls_shift/su_mean 0.000
_refine_ls_structure_factor_coef Fsqd
_refine_ls_weighting_details 'w=1/[\s^2^(Fo^2^)+12.4547P] where P=(Fo^2^+2Fc^2^)/3'
_refine_ls_weighting_scheme calc
_refine_ls_wR_factor_gt 0.0588
_refine_ls_wR_factor_ref 0.0595
_reflns_Friedel_coverage 0.000
_reflns_number_gt 4065
_reflns_number_total 4294
_reflns_threshold_expression 'I > 2\s(I)'
_cod_data_source_file d3cy00218g2.cif
_cod_data_source_block 3
_cod_depositor_comments 'Adding full bibliography for 1568560--1568562.cif.'
_cod_database_code 1568560
_shelx_shelxl_version_number 2014/7
_shelx_space_group_comment
;
The symmetry employed for this shelxl refinement is uniquely defined
by the following loop, which should always be used as a source of
symmetry information in preference to the above space-group names.
They are only intended as comments.
;
_shelx_estimated_absorpt_t_min 0.675
_shelx_estimated_absorpt_t_max 0.797

loop_
_space_group_symop_operation_xyz
'x, y, z'
'-x+1/2, -y, z+1/2'
'-x, y+1/2, -z+1/2'
'x+1/2, -y+1/2, -z'
'-x, -y, -z'
'x-1/2, y, -z-1/2'
'x, -y-1/2, z-1/2'
'-x-1/2, y-1/2, z'

loop_
_atom_site_label
_atom_site_type_symbol
_atom_site_fract_x
_atom_site_fract_y
_atom_site_fract_z
_atom_site_U_iso_or_equiv
_atom_site_adp_type
_atom_site_occupancy
_atom_site_site_symmetry_order
_atom_site_calc_flag
_atom_site_refinement_flags_posn
_atom_site_refinement_flags_adp
_atom_site_refinement_flags_occupancy
_atom_site_disorder_assembly
_atom_site_disorder_group
Ru1 Ru 0.37661(2) 0.22566(2) 0.37714(2) 0.01049(6) Uani 1 1 d . . . . .
I1 I 0.29074(2) 0.05902(2) 0.37105(2) 0.01956(6) Uani 1 1 d . . . . .
N1 N 0.47498(19) 0.15932(18) 0.43717(14) 0.0129(5) Uani 1 1 d . . . . .
N2 N 0.4740(2) 0.16935(19) 0.31043(14) 0.0139(6) Uani 1 1 d . . . . .
O1 O 0.47173(18) 0.14903(17) 0.50714(12) 0.0184(5) Uani 1 1 d . . . . .
H1 H 0.4315 0.1859 0.5236 0.028 Uiso 1 1 calc R U . . .
O2 O 0.47449(18) 0.17713(18) 0.24021(12) 0.0206(5) Uani 1 1 d . . . . .
H2 H 0.4204 0.1940 0.2267 0.031 Uiso 1 1 calc R U . . .
C1 C 0.5450(2) 0.1149(2) 0.40884(17) 0.0130(6) Uani 1 1 d . . . . .
C2 C 0.5444(2) 0.1214(2) 0.33473(17) 0.0156(7) Uani 1 1 d . . . . .
C3 C 0.6193(3) 0.0741(3) 0.29292(18) 0.0222(8) Uani 1 1 d . . . . .
H3A H 0.6703 0.1186 0.2813 0.027 Uiso 1 1 calc R U . . .
H3B H 0.5908 0.0513 0.2498 0.027 Uiso 1 1 calc R U . . .
C4 C 0.6618(3) -0.0073(3) 0.3329(2) 0.0248(8) Uani 1 1 d . . . . .
H4A H 0.6127 -0.0557 0.3391 0.030 Uiso 1 1 calc R U . . .
H4B H 0.7153 -0.0344 0.3066 0.030 Uiso 1 1 calc R U . . .
C5 C 0.6975(3) 0.0246(3) 0.4024(2) 0.0226(8) Uani 1 1 d . . . . .
H5A H 0.7438 0.0756 0.3962 0.027 Uiso 1 1 calc R U . . .
H5B H 0.7309 -0.0270 0.4254 0.027 Uiso 1 1 calc R U . . .
C6 C 0.6155(2) 0.0578(2) 0.44741(18) 0.0173(7) Uani 1 1 d . . . . .
H6A H 0.5825 0.0035 0.4671 0.021 Uiso 1 1 calc R U . . .
H6B H 0.6415 0.0947 0.4857 0.021 Uiso 1 1 calc R U . . .
C11 C 0.2312(2) 0.2937(2) 0.38727(18) 0.0167(7) Uani 1 1 d . . . . .
C12 C 0.2721(2) 0.3159(2) 0.32336(18) 0.0160(7) Uani 1 1 d . . . . .
H12 H 0.2410 0.2930 0.2806 0.019 Uiso 1 1 calc R U . . .
C13 C 0.3648(2) 0.3547(2) 0.31961(18) 0.0165(7) Uani 1 1 d . . . . .
H13 H 0.3966 0.3592 0.2740 0.020 Uiso 1 1 calc R U . . .
C14 C 0.4191(2) 0.3732(2) 0.37941(18) 0.0157(7) Uani 1 1 d . . . . .
C15 C 0.3780(3) 0.3469(2) 0.44285(18) 0.0175(7) Uani 1 1 d . . . . .
H15 H 0.4193 0.3462 0.4845 0.021 Uiso 1 1 calc R U . . .
C16 C 0.2850(2) 0.3076(2) 0.44712(18) 0.0170(7) Uani 1 1 d . . . . .
H16 H 0.2630 0.2797 0.4911 0.020 Uiso 1 1 calc R U . . .
C17 C 0.1326(2) 0.2539(3) 0.3905(2) 0.0256(8) Uani 1 1 d . . . . .
H17A H 0.1264 0.2155 0.4315 0.038 Uiso 1 1 calc R U . . .
H17B H 0.1211 0.2161 0.3498 0.038 Uiso 1 1 calc R U . . .
H17C H 0.0859 0.3042 0.3922 0.038 Uiso 1 1 calc R U . . .
C18 C 0.5179(3) 0.4152(2) 0.3782(2) 0.0238(8) Uani 1 1 d . . . . .
H18 H 0.5567 0.3836 0.4141 0.029 Uiso 1 1 calc R U . . .
C19 C 0.5695(3) 0.4036(3) 0.3101(2) 0.0339(10) Uani 1 1 d . . . . .
H19A H 0.5713 0.3379 0.2979 0.051 Uiso 1 1 calc R U . . .
H19B H 0.6347 0.4272 0.3142 0.051 Uiso 1 1 calc R U . . .
H19C H 0.5355 0.4381 0.2746 0.051 Uiso 1 1 calc R U . . .
C20 C 0.5105(3) 0.5185(2) 0.3978(2) 0.0264(8) Uani 1 1 d . . . . .
H20A H 0.4732 0.5513 0.3631 0.040 Uiso 1 1 calc R U . . .
H20B H 0.5746 0.5452 0.4003 0.040 Uiso 1 1 calc R U . . .
H20C H 0.4791 0.5243 0.4423 0.040 Uiso 1 1 calc R U . . .
N3 N 0.3094(2) 0.24881(19) 0.62733(14) 0.0173(6) Uani 1 1 d . . . . .
O3 O 0.38572(18) 0.25642(19) 0.59580(13) 0.0250(6) Uani 1 1 d . . . . .
O4 O 0.2348(2) 0.2223(2) 0.59822(14) 0.0347(7) Uani 1 1 d . . . . .
O5 O 0.30572(19) 0.2715(2) 0.68922(13) 0.0303(6) Uani 1 1 d . . . . .

loop_
_atom_site_aniso_label
_atom_site_aniso_U_11
_atom_site_aniso_U_22
_atom_site_aniso_U_33
_atom_site_aniso_U_23
_atom_site_aniso_U_13
_atom_site_aniso_U_12
Ru1 0.01012(12) 0.00954(11) 0.01179(12) -0.00040(10) -0.00069(10) 0.00001(9)
I1 0.01762(11) 0.01262(10) 0.02844(13) 0.00052(9) -0.00554(9) -0.00411(8)
N1 0.0135(14) 0.0122(13) 0.0130(13) -0.0001(10) -0.0034(11) -0.0011(11)
N2 0.0157(14) 0.0146(13) 0.0114(13) -0.0005(10) 0.0010(11) 0.0001(11)
O1 0.0230(13) 0.0198(12) 0.0123(11) -0.0007(9) -0.0009(10) 0.0068(10)
O2 0.0209(13) 0.0293(13) 0.0117(12) 0.0016(10) 0.0015(10) 0.0066(11)
C1 0.0126(15) 0.0089(14) 0.0177(16) -0.0004(12) -0.0019(12) -0.0009(12)
C2 0.0133(16) 0.0139(15) 0.0198(17) -0.0027(13) 0.0016(13) -0.0026(13)
C3 0.0198(18) 0.0266(19) 0.0202(18) -0.0042(15) 0.0033(14) 0.0055(15)
C4 0.0214(19) 0.0253(19) 0.028(2) -0.0066(16) -0.0008(15) 0.0120(16)
C5 0.0145(17) 0.0237(18) 0.030(2) -0.0006(15) -0.0032(15) 0.0050(14)
C6 0.0138(16) 0.0161(16) 0.0219(17) -0.0011(13) -0.0041(13) 0.0022(14)
C11 0.0138(16) 0.0132(15) 0.0232(18) -0.0023(13) 0.0010(13) 0.0051(12)
C12 0.0136(16) 0.0122(15) 0.0221(17) -0.0025(13) -0.0038(13) 0.0027(13)
C13 0.0176(17) 0.0116(15) 0.0203(17) 0.0025(13) 0.0020(14) 0.0050(13)
C14 0.0153(16) 0.0065(13) 0.0255(18) 0.0012(13) -0.0011(14) -0.0004(12)
C15 0.0194(17) 0.0111(15) 0.0222(17) -0.0041(13) -0.0051(14) 0.0043(13)
C16 0.0183(17) 0.0138(15) 0.0188(17) -0.0020(13) 0.0026(14) 0.0054(14)
C17 0.0135(17) 0.0273(19) 0.036(2) -0.0077(16) 0.0009(16) -0.0022(15)
C18 0.0175(17) 0.0158(16) 0.038(2) 0.0048(16) -0.0054(16) -0.0018(13)
C19 0.0152(19) 0.029(2) 0.057(3) -0.002(2) 0.0099(19) -0.0053(16)
C20 0.029(2) 0.0157(17) 0.035(2) 0.0037(15) -0.0076(17) -0.0091(15)
N3 0.0262(15) 0.0152(13) 0.0105(13) 0.0012(10) 0.0017(12) -0.0015(12)
O3 0.0208(14) 0.0319(15) 0.0222(13) -0.0071(11) 0.0078(11) -0.0019(11)
O4 0.0267(15) 0.0508(19) 0.0264(14) 0.0041(14) -0.0052(12) -0.0168(14)
O5 0.0238(14) 0.0516(18) 0.0155(13) -0.0031(12) 0.0024(11) 0.0002(13)

loop_
_atom_type_symbol
_atom_type_description
_atom_type_scat_dispersion_real
_atom_type_scat_dispersion_imag
_atom_type_scat_source
C C 0.0033 0.0016 'International Tables Vol C Tables 4.2.6.8 and 6.1.1.4'
H H 0.0000 0.0000 'International Tables Vol C Tables 4.2.6.8 and 6.1.1.4'
I I -0.4742 1.8119 'International Tables Vol C Tables 4.2.6.8 and 6.1.1.4'
N N 0.0061 0.0033 'International Tables Vol C Tables 4.2.6.8 and 6.1.1.4'
O O 0.0106 0.0060 'International Tables Vol C Tables 4.2.6.8 and 6.1.1.4'
Ru Ru -1.2594 0.8363 'International Tables Vol C Tables 4.2.6.8 and 6.1.1.4'

loop_
_geom_angle_atom_site_label_1
_geom_angle_atom_site_label_2
_geom_angle_atom_site_label_3
_geom_angle
_geom_angle_site_symmetry_1
_geom_angle_site_symmetry_3
_geom_angle_publ_flag
N1 Ru1 N2 74.40(11) . . ?
N1 Ru1 C15 91.89(12) . . ?
N2 Ru1 C15 133.51(12) . . ?
N1 Ru1 C13 138.23(12) . . ?
N2 Ru1 C13 93.57(12) . . ?
C15 Ru1 C13 67.43(13) . . ?
N1 Ru1 C14 104.98(12) . . ?
N2 Ru1 C14 102.46(12) . . ?
C15 Ru1 C14 37.72(13) . . ?
C13 Ru1 C14 37.67(13) . . ?
N1 Ru1 C16 106.65(12) . . ?
N2 Ru1 C16 170.66(12) . . ?
C15 Ru1 C16 37.84(13) . . ?
C13 Ru1 C16 79.47(13) . . ?
C14 Ru1 C16 68.22(13) . . ?
N1 Ru1 C12 171.06(11) . . ?
N2 Ru1 C12 111.70(12) . . ?
C15 Ru1 C12 79.17(13) . . ?
C13 Ru1 C12 37.45(12) . . ?
C14 Ru1 C12 67.77(12) . . ?
C16 Ru1 C12 66.23(13) . . ?
N1 Ru1 C11 139.16(12) . . ?
N2 Ru1 C11 145.33(12) . . ?
C15 Ru1 C11 66.87(13) . . ?
C13 Ru1 C11 66.85(12) . . ?
C14 Ru1 C11 79.76(12) . . ?
C16 Ru1 C11 36.46(12) . . ?
C12 Ru1 C11 36.56(12) . . ?
N1 Ru1 I1 84.68(8) . . ?
N2 Ru1 I1 85.09(8) . . ?
C15 Ru1 I1 138.67(10) . . ?
C13 Ru1 I1 134.95(9) . . ?
C14 Ru1 I1 168.96(9) . . ?
C16 Ru1 I1 104.23(9) . . ?
C12 Ru1 I1 102.08(9) . . ?
C11 Ru1 I1 89.45(9) . . ?
C1 N1 O1 113.3(3) . . ?
C1 N1 Ru1 119.8(2) . . ?
O1 N1 Ru1 126.7(2) . . ?
C2 N2 O2 113.9(3) . . ?
C2 N2 Ru1 119.0(2) . . ?
O2 N2 Ru1 127.1(2) . . ?
N1 O1 H1 109.5 . . ?
N2 O2 H2 109.5 . . ?
N1 C1 C2 112.9(3) . . ?
N1 C1 C6 124.0(3) . . ?
C2 C1 C6 123.0(3) . . ?
N2 C2 C1 113.9(3) . . ?
N2 C2 C3 125.3(3) . . ?
C1 C2 C3 120.8(3) . . ?
C2 C3 C4 110.2(3) . . ?
C2 C3 H3A 109.6 . . ?
C4 C3 H3A 109.6 . . ?
C2 C3 H3B 109.6 . . ?
C4 C3 H3B 109.6 . . ?
H3A C3 H3B 108.1 . . ?
C5 C4 C3 110.5(3) . . ?
C5 C4 H4A 109.6 . . ?
C3 C4 H4A 109.6 . . ?
C5 C4 H4B 109.6 . . ?
C3 C4 H4B 109.6 . . ?
H4A C4 H4B 108.1 . . ?
C4 C5 C6 111.3(3) . . ?
C4 C5 H5A 109.4 . . ?
C6 C5 H5A 109.4 . . ?
C4 C5 H5B 109.4 . . ?
C6 C5 H5B 109.4 . . ?
H5A C5 H5B 108.0 . . ?
C1 C6 C5 112.5(3) . . ?
C1 C6 H6A 109.1 . . ?
C5 C6 H6A 109.1 . . ?
C1 C6 H6B 109.1 . . ?
C5 C6 H6B 109.1 . . ?
H6A C6 H6B 107.8 . . ?
C16 C11 C12 119.1(3) . . ?
C16 C11 C17 121.0(3) . . ?
C12 C11 C17 119.9(3) . . ?
C16 C11 Ru1 69.77(19) . . ?
C12 C11 Ru1 69.98(18) . . ?
C17 C11 Ru1 131.7(2) . . ?
C11 C12 C13 120.5(3) . . ?
C11 C12 Ru1 73.47(19) . . ?
C13 C12 Ru1 69.68(18) . . ?
C11 C12 H12 119.2 . . ?
C13 C12 H12 119.2 . . ?
Ru1 C12 H12 119.2 . . ?
C12 C13 C14 121.6(3) . . ?
C12 C13 Ru1 72.87(19) . . ?
C14 C13 Ru1 72.38(18) . . ?
C12 C13 H13 118.8 . . ?
C14 C13 H13 118.8 . . ?
Ru1 C13 H13 118.8 . . ?
C15 C14 C13 116.8(3) . . ?
C15 C14 C18 119.5(3) . . ?
C13 C14 C18 123.7(3) . . ?
C15 C14 Ru1 69.49(18) . . ?
C13 C14 Ru1 69.95(18) . . ?
C18 C14 Ru1 129.2(2) . . ?
C14 C15 C16 122.0(3) . . ?
C14 C15 Ru1 72.78(19) . . ?
C16 C15 Ru1 72.85(19) . . ?
C14 C15 H15 118.6 . . ?
C16 C15 H15 118.6 . . ?
Ru1 C15 H15 118.6 . . ?
C11 C16 C15 119.9(3) . . ?
C11 C16 Ru1 73.78(19) . . ?
C15 C16 Ru1 69.31(19) . . ?
C11 C16 H16 119.6 . . ?
C15 C16 H16 119.6 . . ?
Ru1 C16 H16 119.6 . . ?
C11 C17 H17A 109.5 . . ?
C11 C17 H17B 109.5 . . ?
H17A C17 H17B 109.5 . . ?
C11 C17 H17C 109.5 . . ?
H17A C17 H17C 109.5 . . ?
H17B C17 H17C 109.5 . . ?
C14 C18 C19 113.8(3) . . ?
C14 C18 C20 108.8(3) . . ?
C19 C18 C20 110.8(3) . . ?
C14 C18 H18 107.7 . . ?
C19 C18 H18 107.7 . . ?
C20 C18 H18 107.7 . . ?
C18 C19 H19A 109.5 . . ?
C18 C19 H19B 109.5 . . ?
H19A C19 H19B 109.5 . . ?
C18 C19 H19C 109.5 . . ?
H19A C19 H19C 109.5 . . ?
H19B C19 H19C 109.5 . . ?
C18 C20 H20A 109.5 . . ?
C18 C20 H20B 109.5 . . ?
H20A C20 H20B 109.5 . . ?
C18 C20 H20C 109.5 . . ?
H20A C20 H20C 109.5 . . ?
H20B C20 H20C 109.5 . . ?
O3 N3 O4 121.5(3) . . ?
O3 N3 O5 119.5(3) . . ?
O4 N3 O5 119.0(3) . . ?

loop_
_geom_bond_atom_site_label_1
_geom_bond_atom_site_label_2
_geom_bond_distance
_geom_bond_site_symmetry_2
_geom_bond_publ_flag
Ru1 N1 2.051(3) . ?
Ru1 N2 2.057(3) . ?
Ru1 C15 2.175(3) . ?
Ru1 C13 2.186(3) . ?
Ru1 C14 2.218(3) . ?
Ru1 C16 2.222(3) . ?
Ru1 C12 2.228(3) . ?
Ru1 C11 2.273(3) . ?
Ru1 I1 2.6986(10) . ?
N1 C1 1.298(4) . ?
N1 O1 1.378(3) . ?
N2 C2 1.298(4) . ?
N2 O2 1.378(3) . ?
O1 H1 0.8400 . ?
O2 H2 0.8400 . ?
C1 C2 1.453(5) . ?
C1 C6 1.493(4) . ?
C2 C3 1.497(5) . ?
C3 C4 1.535(5) . ?
C3 H3A 0.9900 . ?
C3 H3B 0.9900 . ?
C4 C5 1.522(5) . ?
C4 H4A 0.9900 . ?
C4 H4B 0.9900 . ?
C5 C6 1.527(5) . ?
C5 H5A 0.9900 . ?
C5 H5B 0.9900 . ?
C6 H6A 0.9900 . ?
C6 H6B 0.9900 . ?
C11 C16 1.407(5) . ?
C11 C12 1.412(5) . ?
C11 C17 1.500(5) . ?
C12 C13 1.418(5) . ?
C12 H12 1.0000 . ?
C13 C14 1.422(5) . ?
C13 H13 1.0000 . ?
C14 C15 1.421(5) . ?
C14 C18 1.514(5) . ?
C15 C16 1.426(5) . ?
C15 H15 1.0000 . ?
C16 H16 1.0000 . ?
C17 H17A 0.9800 . ?
C17 H17B 0.9800 . ?
C17 H17C 0.9800 . ?
C18 C19 1.525(6) . ?
C18 C20 1.546(5) . ?
C18 H18 1.0000 . ?
C19 H19A 0.9800 . ?
C19 H19B 0.9800 . ?
C19 H19C 0.9800 . ?
C20 H20A 0.9800 . ?
C20 H20B 0.9800 . ?
C20 H20C 0.9800 . ?
N3 O3 1.241(4) . ?
N3 O4 1.251(4) . ?
N3 O5 1.255(4) . ?

loop_
_geom_hbond_atom_site_label_D
_geom_hbond_atom_site_label_H
_geom_hbond_atom_site_label_A
_geom_hbond_distance_DH
_geom_hbond_distance_HA
_geom_hbond_distance_DA
_geom_hbond_angle_DHA
_geom_hbond_site_symmetry_A
O1 H1 O3 0.84 1.86 2.623(3) 150.6 .
O2 H2 N3 0.84 2.62 3.375(4) 149.5 7_565
O2 H2 O5 0.84 1.84 2.675(4) 174.9 7_565
C3 H3A O5 0.99 2.54 3.459(5) 153.5 4_556
C6 H6A O1 0.99 2.39 3.354(4) 164.7 5_656
